data_7112042
loop_
_publ_author_name
'Jean-Daniel Compain'
'Marc Bourrez'
'Matti Haukka'
'Alain Deronzier'
'Sylvie Chardon-Noblat'

_publ_section_title
;
 Manganese carbonyl terpyridyl complexes: their synthesis,
 characterization and potential application as CO-release molecules
;
_journal_name_full Chem.Commun.
_journal_page_first 2539
_journal_paper_doi 10.1039/c4cc00197d
_journal_volume 50
_journal_year 2014
_chemical_formula_moiety 'C18 H11 Br Mn N3 O3'
_chemical_formula_sum 'C18 H11 Br Mn N3 O3'
_chemical_formula_weight 452.15
_chemical_name_systematic
; 
 ? 
;
_space_group_IT_number 14
_symmetry_cell_setting monoclinic
_symmetry_space_group_name_Hall '-P 2ybc'
_symmetry_space_group_name_H-M 'P 1 21/c 1'
_atom_sites_solution_hydrogens geom
_atom_sites_solution_primary direct
_atom_sites_solution_secondary difmap
_audit_creation_method SHELXL-97
_cell_angle_alpha 90.00
_cell_angle_beta 115.8320(10)
_cell_angle_gamma 90.00
_cell_formula_units_Z 4
_cell_length_a 15.8469(3)
_cell_length_b 6.99830(10)
_cell_length_c 16.9166(3)
_cell_measurement_reflns_used 5975
_cell_measurement_temperature 100(2)
_cell_measurement_theta_max 30.46
_cell_measurement_theta_min 2.68
_cell_volume 1688.61(5)
_computing_cell_refinement 'SAINT (Bruker AXS, 2009)'
_computing_data_collection 'APEX2 (Bruker AXS, 2010)'
_computing_data_reduction 'SAINT (Bruker AXS, 2009)'
_computing_molecular_graphics 'Diamond v.3.2e (Brandenburg, 2010)'
_computing_publication_material 'SHELXL-97 (Sheldrick, 2008)'
_computing_structure_refinement 'SHELXL-97 (Sheldrick, 2008)'
_computing_structure_solution 'SHELXS-97 (Sheldrick, 2008)'
_diffrn_ambient_temperature 100(2)
_diffrn_detector_area_resol_mean 16
_diffrn_measured_fraction_theta_full 0.999
_diffrn_measured_fraction_theta_max 0.999
_diffrn_measurement_device '62mm x 62mm CCD camera on \k-goniostat'
_diffrn_measurement_device_type 'Bruker KAPPA APEX II DUO CCD'
_diffrn_measurement_method '\f scans and \w scans with \k offset'
_diffrn_radiation_monochromator 'curved graphite crystal'
_diffrn_radiation_source 'fine-focus sealed tube'
_diffrn_radiation_type MoK\a
_diffrn_radiation_wavelength 0.71073
_diffrn_reflns_av_R_equivalents 0.0316
_diffrn_reflns_av_sigmaI/netI 0.0293
_diffrn_reflns_limit_h_max 22
_diffrn_reflns_limit_h_min -22
_diffrn_reflns_limit_k_max 10
_diffrn_reflns_limit_k_min -9
_diffrn_reflns_limit_l_max 24
_diffrn_reflns_limit_l_min -24
_diffrn_reflns_number 19066
_diffrn_reflns_theta_full 30.59
_diffrn_reflns_theta_max 30.59
_diffrn_reflns_theta_min 2.42
_exptl_absorpt_coefficient_mu 3.172
_exptl_absorpt_correction_T_max 0.7810
_exptl_absorpt_correction_T_min 0.5140
_exptl_absorpt_correction_type multi-scan
_exptl_absorpt_process_details 'SADABS (Sheldrick, 2008)'
_exptl_crystal_colour yellow
_exptl_crystal_density_diffrn 1.779
_exptl_crystal_density_method 'not measured'
_exptl_crystal_description block
_exptl_crystal_F_000 896
_exptl_crystal_size_max 0.24
_exptl_crystal_size_mid 0.16
_exptl_crystal_size_min 0.08
_refine_diff_density_max 0.714
_refine_diff_density_min -0.508
_refine_diff_density_rms 0.082
_refine_ls_extinction_method none
_refine_ls_goodness_of_fit_ref 1.021
_refine_ls_hydrogen_treatment constr
_refine_ls_matrix_type full
_refine_ls_number_parameters 235
_refine_ls_number_reflns 5168
_refine_ls_number_restraints 0
_refine_ls_restrained_S_all 1.021
_refine_ls_R_factor_all 0.0390
_refine_ls_R_factor_gt 0.0258
_refine_ls_shift/su_max 0.002
_refine_ls_shift/su_mean 0.000
_refine_ls_structure_factor_coef Fsqd
_refine_ls_weighting_details 'calc w=1/[\s^2^(Fo^2^)+(0.0295P)^2^+0.8021P] where P=(Fo^2^+2Fc^2^)/3'
_refine_ls_weighting_scheme calc
_refine_ls_wR_factor_gt 0.0574
_refine_ls_wR_factor_ref 0.0616
_reflns_number_gt 4262
_reflns_number_total 5168
_reflns_threshold_expression >2sigma(I)
_cod_data_source_file c4cc00197d.txt
_cod_data_source_block 1a
_cod_original_sg_symbol_H-M 'P 21/c'
_cod_database_code 7112042

loop_
_symmetry_equiv_pos_as_xyz
'x, y, z'
'-x, y+1/2, -z+1/2'
'-x, -y, -z'
'x, -y-1/2, z-1/2'

loop_
_atom_site_label
_atom_site_type_symbol
_atom_site_fract_x
_atom_site_fract_y
_atom_site_fract_z
_atom_site_U_iso_or_equiv
_atom_site_adp_type
_atom_site_occupancy
_atom_site_symmetry_multiplicity
_atom_site_calc_flag
_atom_site_refinement_flags
Br1 Br 0.194643(11) 0.42627(3) 0.897453(11) 0.01522(5) Uani 1 1 d .
Mn1 Mn 0.300262(16) 0.13913(4) 0.914761(16) 0.01074(6) Uani 1 1 d .
O1 O 0.39321(9) 0.2313(2) 1.10491(8) 0.0194(3) Uani 1 1 d .
O2 O 0.43910(9) 0.4026(2) 0.90138(9) 0.0198(3) Uani 1 1 d .
O3 O 0.43373(9) -0.1715(2) 0.93798(8) 0.0189(3) Uani 1 1 d .
N1 N 0.22994(9) 0.0907(2) 0.78261(9) 0.0122(3) Uani 1 1 d .
N2 N 0.18600(9) -0.0246(2) 0.90832(9) 0.0121(3) Uani 1 1 d .
N3 N 0.22382(10) -0.0626(2) 1.13072(10) 0.0153(3) Uani 1 1 d .
C1 C 0.35540(11) 0.1897(3) 1.03207(11) 0.0140(3) Uani 1 1 d .
C2 C 0.38465(11) 0.3018(3) 0.90638(11) 0.0143(3) Uani 1 1 d .
C3 C 0.37964(11) -0.0540(3) 0.92861(10) 0.0135(3) Uani 1 1 d .
C4 C 0.26224(12) 0.1240(3) 0.72242(11) 0.0146(3) Uani 1 1 d .
H4 H 0.3236 0.1749 0.7414 0.017 Uiso 1 1 calc R
C5 C 0.20961(13) 0.0870(3) 0.63368(11) 0.0162(3) Uani 1 1 d .
H5 H 0.2340 0.1140 0.5926 0.019 Uiso 1 1 calc R
C6 C 0.12109(12) 0.0104(3) 0.60633(11) 0.0171(3) Uani 1 1 d .
H6 H 0.0839 -0.0173 0.5460 0.020 Uiso 1 1 calc R
C7 C 0.08673(12) -0.0260(3) 0.66743(11) 0.0161(3) Uani 1 1 d .
H7 H 0.0259 -0.0787 0.6497 0.019 Uiso 1 1 calc R
C8 C 0.14312(11) 0.0163(3) 0.75529(11) 0.0131(3) Uani 1 1 d .
C9 C 0.11475(11) -0.0213(3) 0.82579(11) 0.0134(3) Uani 1 1 d .
C10 C 0.02148(12) -0.0480(3) 0.80837(11) 0.0165(3) Uani 1 1 d .
H10 H -0.0264 -0.0429 0.7498 0.020 Uiso 1 1 calc R
C11 C -0.00056(12) -0.0821(3) 0.87787(12) 0.0167(3) Uani 1 1 d .
H11 H -0.0640 -0.0912 0.8687 0.020 Uiso 1 1 calc R
C12 C 0.07247(12) -0.1025(3) 0.96118(11) 0.0152(3) Uani 1 1 d .
H12 H 0.0594 -0.1335 1.0094 0.018 Uiso 1 1 calc R
C13 C 0.16500(11) -0.0778(3) 0.97442(11) 0.0129(3) Uani 1 1 d .
C14 C 0.24122(11) -0.1182(3) 1.06299(11) 0.0137(3) Uani 1 1 d .
C15 C 0.32070(12) -0.2209(3) 1.07362(11) 0.0144(3) Uani 1 1 d .
H15 H 0.3285 -0.2650 1.0241 0.017 Uiso 1 1 calc R
C16 C 0.38835(12) -0.2573(3) 1.15830(11) 0.0179(4) Uani 1 1 d .
H16 H 0.4439 -0.3251 1.1678 0.021 Uiso 1 1 calc R
C17 C 0.37351(13) -0.1931(3) 1.22902(12) 0.0192(4) Uani 1 1 d .
H17 H 0.4196 -0.2116 1.2876 0.023 Uiso 1 1 calc R
C18 C 0.28965(13) -0.1013(3) 1.21178(11) 0.0178(4) Uani 1 1 d .
H18 H 0.2783 -0.0638 1.2602 0.021 Uiso 1 1 calc R

loop_
_atom_site_aniso_label
_atom_site_aniso_U_11
_atom_site_aniso_U_22
_atom_site_aniso_U_33
_atom_site_aniso_U_23
_atom_site_aniso_U_13
_atom_site_aniso_U_12
Br1 0.01369(8) 0.01462(9) 0.01368(8) -0.00163(6) 0.00254(6) 0.00276(6)
Mn1 0.00920(10) 0.01256(13) 0.00921(11) -0.00040(9) 0.00285(8) 0.00029(9)
O1 0.0182(6) 0.0253(7) 0.0131(6) -0.0046(5) 0.0054(5) -0.0025(5)
O2 0.0175(6) 0.0210(7) 0.0187(6) 0.0029(5) 0.0059(5) -0.0032(5)
O3 0.0172(6) 0.0207(7) 0.0173(6) -0.0005(5) 0.0062(5) 0.0050(5)
N1 0.0123(6) 0.0124(7) 0.0106(6) -0.0003(5) 0.0039(5) 0.0006(5)
N2 0.0119(6) 0.0124(7) 0.0112(6) -0.0005(5) 0.0041(5) 0.0000(5)
N3 0.0179(7) 0.0161(8) 0.0124(6) -0.0014(6) 0.0069(5) -0.0022(6)
C1 0.0120(7) 0.0142(8) 0.0169(8) 0.0006(6) 0.0074(6) 0.0010(6)
C2 0.0135(7) 0.0162(8) 0.0108(7) 0.0005(6) 0.0031(6) 0.0034(6)
C3 0.0126(7) 0.0174(9) 0.0091(7) -0.0006(6) 0.0035(6) -0.0030(6)
C4 0.0157(7) 0.0144(8) 0.0136(7) 0.0007(6) 0.0064(6) 0.0001(6)
C5 0.0217(8) 0.0156(9) 0.0129(7) 0.0000(6) 0.0093(6) 0.0014(7)
C6 0.0204(8) 0.0173(9) 0.0103(7) -0.0017(6) 0.0037(6) 0.0023(7)
C7 0.0148(7) 0.0176(9) 0.0120(7) -0.0015(6) 0.0022(6) -0.0003(6)
C8 0.0127(7) 0.0131(8) 0.0116(7) -0.0007(6) 0.0036(6) 0.0014(6)
C9 0.0127(7) 0.0141(8) 0.0115(7) -0.0006(6) 0.0036(6) -0.0002(6)
C10 0.0137(7) 0.0192(9) 0.0140(7) -0.0012(6) 0.0038(6) -0.0014(6)
C11 0.0124(7) 0.0175(9) 0.0195(8) -0.0016(7) 0.0064(6) -0.0013(7)
C12 0.0146(7) 0.0167(9) 0.0153(8) -0.0004(6) 0.0074(6) -0.0012(6)
C13 0.0129(7) 0.0126(8) 0.0123(7) -0.0012(6) 0.0047(6) -0.0008(6)
C14 0.0146(7) 0.0135(9) 0.0124(7) 0.0003(6) 0.0054(6) -0.0020(6)
C15 0.0164(7) 0.0147(8) 0.0130(7) 0.0008(6) 0.0073(6) -0.0012(6)
C16 0.0163(8) 0.0193(9) 0.0169(8) 0.0038(7) 0.0063(7) 0.0009(7)
C17 0.0200(8) 0.0214(10) 0.0129(8) 0.0014(7) 0.0040(6) -0.0029(7)
C18 0.0221(8) 0.0195(10) 0.0128(7) -0.0017(7) 0.0086(7) -0.0033(7)

loop_
_atom_type_symbol
_atom_type_description
_atom_type_scat_dispersion_real
_atom_type_scat_dispersion_imag
_atom_type_scat_source
C C 0.0033 0.0016 'International Tables Vol C Tables 4.2.6.8 and 6.1.1.4'
H H 0.0000 0.0000 'International Tables Vol C Tables 4.2.6.8 and 6.1.1.4'
N N 0.0061 0.0033 'International Tables Vol C Tables 4.2.6.8 and 6.1.1.4'
O O 0.0106 0.0060 'International Tables Vol C Tables 4.2.6.8 and 6.1.1.4'
Mn Mn 0.3368 0.7283 'International Tables Vol C Tables 4.2.6.8 and 6.1.1.4'
Br Br -0.2901 2.4595 'International Tables Vol C Tables 4.2.6.8 and 6.1.1.4'

loop_
_geom_angle_atom_site_label_1
_geom_angle_atom_site_label_2
_geom_angle_atom_site_label_3
_geom_angle
_geom_angle_publ_flag
C3 Mn1 C2 89.09(8) ?
C3 Mn1 C1 91.60(8) ?
C2 Mn1 C1 86.74(8) yes
C3 Mn1 N1 92.00(7) ?
C2 Mn1 N1 95.05(7) ?
C1 Mn1 N1 176.00(7) ?
C3 Mn1 N2 97.78(7) ?
C2 Mn1 N2 170.91(7) ?
C1 Mn1 N2 98.95(7) ?
N1 Mn1 N2 78.84(6) yes
C3 Mn1 Br1 176.94(6) yes
C2 Mn1 Br1 88.03(6) ?
C1 Mn1 Br1 87.21(5) ?
N1 Mn1 Br1 89.28(4) ?
N2 Mn1 Br1 85.19(4) ?
C4 N1 C8 118.36(14) ?
C4 N1 Mn1 126.38(11) ?
C8 N1 Mn1 115.26(11) ?
C13 N2 C9 117.42(14) ?
C13 N2 Mn1 128.60(11) ?
C9 N2 Mn1 110.76(11) ?
C18 N3 C14 117.08(15) ?
O1 C1 Mn1 175.51(16) ?
O2 C2 Mn1 178.95(15) ?
O3 C3 Mn1 176.74(15) ?
N1 C4 C5 122.64(16) ?
N1 C4 H4 118.7 ?
C5 C4 H4 118.7 ?
C6 C5 C4 118.64(16) ?
C6 C5 H5 120.7 ?
C4 C5 H5 120.7 ?
C5 C6 C7 119.59(16) ?
C5 C6 H6 120.2 ?
C7 C6 H6 120.2 ?
C6 C7 C8 118.64(16) ?
C6 C7 H7 120.7 ?
C8 C7 H7 120.7 ?
N1 C8 C7 122.12(15) ?
N1 C8 C9 114.68(14) ?
C7 C8 C9 123.18(15) ?
N2 C9 C10 123.12(15) ?
N2 C9 C8 115.16(14) ?
C10 C9 C8 121.71(15) ?
C11 C10 C9 118.81(16) ?
C11 C10 H10 120.6 ?
C9 C10 H10 120.6 ?
C10 C11 C12 118.21(15) ?
C10 C11 H11 120.9 ?
C12 C11 H11 120.9 ?
C11 C12 C13 120.25(16) ?
C11 C12 H12 119.9 ?
C13 C12 H12 119.9 ?
N2 C13 C12 121.51(15) ?
N2 C13 C14 120.14(14) ?
C12 C13 C14 118.32(15) ?
N3 C14 C15 123.23(15) ?
N3 C14 C13 115.15(15) ?
C15 C14 C13 121.39(15) ?
C16 C15 C14 118.46(16) ?
C16 C15 H15 120.8 ?
C14 C15 H15 120.8 ?
C15 C16 C17 118.96(17) ?
C15 C16 H16 120.5 ?
C17 C16 H16 120.5 ?
C18 C17 C16 118.31(16) ?
C18 C17 H17 120.8 ?
C16 C17 H17 120.8 ?
N3 C18 C17 123.78(16) ?
N3 C18 H18 118.1 ?
C17 C18 H18 118.1 ?

loop_
_geom_bond_atom_site_label_1
_geom_bond_atom_site_label_2
_geom_bond_distance
_geom_bond_publ_flag
Br1 Mn1 2.5492(3) yes
Mn1 C3 1.7908(18) yes
Mn1 C2 1.8082(18) yes
Mn1 C1 1.8209(17) yes
Mn1 N1 2.0454(14) yes
Mn1 N2 2.1050(14) yes
O1 C1 1.148(2) ?
O2 C2 1.146(2) ?
O3 C3 1.148(2) ?
N1 C4 1.344(2) ?
N1 C8 1.350(2) ?
N2 C13 1.351(2) ?
N2 C9 1.360(2) ?
N3 C18 1.340(2) ?
N3 C14 1.347(2) ?
C4 C5 1.387(2) ?
C4 H4 0.9500 ?
C5 C6 1.380(3) ?
C5 H5 0.9500 ?
C6 C7 1.386(2) ?
C6 H6 0.9500 ?
C7 C8 1.392(2) ?
C7 H7 0.9500 ?
C8 C9 1.470(2) ?
C9 C10 1.388(2) ?
C10 C11 1.385(2) ?
C10 H10 0.9500 ?
C11 C12 1.387(2) ?
C11 H11 0.9500 ?
C12 C13 1.394(2) ?
C12 H12 0.9500 ?
C13 C14 1.485(2) ?
C14 C15 1.392(2) ?
C15 C16 1.389(2) ?
C15 H15 0.9500 ?
C16 C17 1.391(3) ?
C16 H16 0.9500 ?
C17 C18 1.388(3) ?
C17 H17 0.9500 ?
C18 H18 0.9500 ?
